data_4080720
loop_
_publ_author_name
'Nakajima, Yumiko'
'Okamoto, Yuki'
'Chang, Yung-Hung'
'Ozawa, Fumiyuki'

_publ_section_title
;
 Synthesis, Structures, and Reactivity of Ruthenium Complexes with
 PNP-pincer Type Phosphaalkene Ligands
;
_journal_issue 10
_journal_name_full Organometallics
_journal_page_first 2918
_journal_paper_doi 10.1021/om400126v
_journal_volume 32
_journal_year 2013
_chemical_formula_sum 'C59 H74.5 Cl N O2 P2 Ru'
_chemical_formula_weight 1028.16
_chemical_name_systematic
; 
 ? 
;
_space_group_IT_number 19
_symmetry_cell_setting orthorhombic
_symmetry_space_group_name_Hall 'P 2ac 2ab'
_symmetry_space_group_name_H-M 'P 21 21 21'
_atom_sites_solution_hydrogens geom
_atom_sites_solution_primary direct
_atom_sites_solution_secondary difmap
_audit_creation_method SHELXL-97
_cell_angle_alpha 90.00
_cell_angle_beta 90.00
_cell_angle_gamma 90.00
_cell_formula_units_Z 4
_cell_length_a 9.97250(10)
_cell_length_b 19.8126(3)
_cell_length_c 27.5036(5)
_cell_measurement_temperature 103(2)
_cell_volume 5434.19(14)
_computing_cell_refinement 'Nonius CAD4 software'
_computing_data_collection 'Nonius CAD4 software'
_computing_data_reduction 'Nonius CAD4 software'
_computing_molecular_graphics 'ORTEP3 for windows'
_computing_publication_material 'SHELXL-97 (Sheldrick, 1997)'
_computing_structure_refinement 'SHELXL-97 (Sheldrick, 1997)'
_computing_structure_solution 'SHELXS-97 (Sheldrick, 1990)'
_diffrn_ambient_temperature 103(2)
_diffrn_measured_fraction_theta_full 0.999
_diffrn_measured_fraction_theta_max 0.999
_diffrn_measurement_device_type ' CCD area detector '
_diffrn_measurement_method ' CCD area detector '
_diffrn_radiation_monochromator graphite
_diffrn_radiation_source 'fine-focus sealed tube'
_diffrn_radiation_type MoK\a
_diffrn_radiation_wavelength 0.71075
_diffrn_reflns_av_R_equivalents 0.0993
_diffrn_reflns_av_sigmaI/netI 0.0665
_diffrn_reflns_limit_h_max 12
_diffrn_reflns_limit_h_min -12
_diffrn_reflns_limit_k_max 24
_diffrn_reflns_limit_k_min -24
_diffrn_reflns_limit_l_max 31
_diffrn_reflns_limit_l_min -33
_diffrn_reflns_number 48238
_diffrn_reflns_theta_full 25.50
_diffrn_reflns_theta_max 25.50
_diffrn_reflns_theta_min 1.27
_exptl_absorpt_coefficient_mu 0.438
_exptl_absorpt_correction_T_max 0.9175
_exptl_absorpt_correction_T_min 0.9175
_exptl_absorpt_correction_type empirical
_exptl_crystal_colour brown
_exptl_crystal_density_diffrn 1.257
_exptl_crystal_density_meas ?
_exptl_crystal_density_method 'not measured'
_exptl_crystal_description block
_exptl_crystal_F_000 2170
_exptl_crystal_size_max 0.20
_exptl_crystal_size_mid 0.20
_exptl_crystal_size_min 0.20
_refine_diff_density_max 0.840
_refine_diff_density_min -0.488
_refine_diff_density_rms 0.099
_refine_ls_abs_structure_details 'Flack H D (1983), Acta Cryst. A39, 876-881'
_refine_ls_abs_structure_Flack 0.00(3)
_refine_ls_extinction_method none
_refine_ls_goodness_of_fit_ref 1.126
_refine_ls_hydrogen_treatment constr
_refine_ls_matrix_type full
_refine_ls_number_parameters 561
_refine_ls_number_reflns 10087
_refine_ls_number_restraints 0
_refine_ls_restrained_S_all 1.126
_refine_ls_R_factor_all 0.0730
_refine_ls_R_factor_gt 0.0505
_refine_ls_shift/su_max 0.001
_refine_ls_shift/su_mean 0.000
_refine_ls_structure_factor_coef Fsqd
_refine_ls_weighting_details 'calc w=1/[\s^2^(Fo^2^)+(0.0540P)^2^+5.0269P] where P=(Fo^2^+2Fc^2^)/3'
_refine_ls_weighting_scheme calc
_refine_ls_wR_factor_gt 0.1123
_refine_ls_wR_factor_ref 0.1280
_reflns_number_gt 8257
_reflns_number_total 10087
_reflns_threshold_expression >2sigma(I)
_cod_data_source_file om400126v_si_002.cif
_cod_data_source_block complex3
_cod_depositor_comments
;
The following automatic conversions were performed:

'_exptl_crystal_density_meas' value 'not measured' was changed to '?'
- the value is perceived as not measured.

Automatic conversion script
Id: cif_fix_values 3008 2015-01-20 13:52:24Z robertas 
;
_cod_original_sg_symbol_H-M P212121
_cod_original_formula_sum 'C59 H74.50 Cl N O2 P2 Ru'
_cod_database_code 4080720

loop_
_symmetry_equiv_pos_as_xyz
'x, y, z'
'-x+1/2, -y, z+1/2'
'x+1/2, -y+1/2, -z'
'-x, y+1/2, -z+1/2'

loop_
_atom_site_label
_atom_site_type_symbol
_atom_site_fract_x
_atom_site_fract_y
_atom_site_fract_z
_atom_site_U_iso_or_equiv
_atom_site_adp_type
_atom_site_occupancy
_atom_site_symmetry_multiplicity
_atom_site_calc_flag
_atom_site_refinement_flags
Ru1 Ru -0.52083(4) -0.56756(2) -0.148280(15) 0.02332(11) Uani 1 1 d .
C1 C -0.6357(5) -0.6445(3) -0.1535(2) 0.0283(12) Uani 1 1 d .
O1 O -0.7091(4) -0.68805(19) -0.15355(16) 0.0377(10) Uani 1 1 d .
C2 C -0.3685(6) -0.6248(3) -0.1433(2) 0.0293(12) Uani 1 1 d .
O2 O -0.2863(4) -0.6607(2) -0.14272(17) 0.0434(11) Uani 1 1 d .
P1 P -0.53432(15) -0.55275(7) -0.06339(5) 0.0269(3) Uani 1 1 d .
C3 C -0.4391(5) -0.4839(3) -0.05181(18) 0.0245(12) Uani 1 1 d .
P2 P -0.46721(15) -0.54943(6) -0.23044(5) 0.0239(3) Uani 1 1 d .
C4 C -0.4242(5) -0.4632(3) -0.22816(19) 0.0254(12) Uani 1 1 d .
Cl1 Cl -0.72112(14) -0.50027(7) -0.16378(5) 0.0300(3) Uani 1 1 d .
N1 N -0.4223(4) -0.4737(2) -0.14047(15) 0.0223(9) Uiso 1 1 d .
C5 C -0.3970(5) -0.4367(3) -0.18201(18) 0.0239(11) Uani 1 1 d .
C6 C -0.3300(5) -0.3728(3) -0.1768(2) 0.0280(13) Uani 1 1 d .
H6 H -0.3040 -0.3483 -0.2050 0.034 Uiso 1 1 calc R
C7 C -0.3032(6) -0.3469(3) -0.1315(2) 0.0315(14) Uani 1 1 d .
H7 H -0.2591 -0.3046 -0.1285 0.038 Uiso 1 1 calc R
C8 C -0.3404(6) -0.3824(3) -0.0902(2) 0.0273(12) Uani 1 1 d .
H8 H -0.3270 -0.3635 -0.0588 0.033 Uiso 1 1 calc R
C9 C -0.3973(5) -0.4459(3) -0.09513(18) 0.0243(12) Uani 1 1 d .
C10 C -0.4202(5) -0.4224(3) -0.27304(19) 0.0261(12) Uani 1 1 d .
C11 C -0.3697(6) -0.4480(3) -0.3167(2) 0.0308(13) Uani 1 1 d .
H11 H -0.3323 -0.4921 -0.3173 0.037 Uiso 1 1 calc R
C12 C -0.3730(6) -0.4104(3) -0.3593(2) 0.0350(14) Uani 1 1 d .
H12 H -0.3385 -0.4289 -0.3886 0.042 Uiso 1 1 calc R
C13 C -0.4268(5) -0.3457(3) -0.3591(2) 0.0343(13) Uiso 1 1 d .
H13 H -0.4279 -0.3195 -0.3880 0.041 Uiso 1 1 calc R
C14 C -0.4781(6) -0.3200(3) -0.31683(19) 0.0318(12) Uiso 1 1 d .
H14 H -0.5149 -0.2758 -0.3167 0.038 Uiso 1 1 calc R
C15 C -0.4774(6) -0.3572(3) -0.27422(19) 0.0303(12) Uani 1 1 d .
H15 H -0.5157 -0.3387 -0.2455 0.036 Uiso 1 1 calc R
C16 C -0.3933(6) -0.4614(3) -0.0029(2) 0.0313(14) Uani 1 1 d .
C17 C -0.2558(6) -0.4533(3) 0.0060(2) 0.0364(14) Uani 1 1 d .
H17 H -0.1927 -0.4612 -0.0192 0.044 Uiso 1 1 calc R
C18 C -0.2122(6) -0.4337(3) 0.0518(2) 0.0376(13) Uani 1 1 d .
H18 H -0.1191 -0.4275 0.0575 0.045 Uiso 1 1 calc R
C19 C -0.3014(7) -0.4232(3) 0.0890(2) 0.0418(15) Uani 1 1 d .
H19 H -0.2699 -0.4109 0.1204 0.050 Uiso 1 1 calc R
C20 C -0.4360(7) -0.4304(3) 0.0808(2) 0.0425(15) Uani 1 1 d .
H20 H -0.4982 -0.4218 0.1062 0.051 Uiso 1 1 calc R
C21 C -0.4817(7) -0.4502(3) 0.03524(19) 0.0377(14) Uani 1 1 d .
H21 H -0.5752 -0.4563 0.0301 0.045 Uiso 1 1 calc R
C22 C -0.3548(5) -0.6092(3) -0.26296(19) 0.0240(12) Uani 1 1 d .
C23 C -0.4349(5) -0.6482(3) -0.2944(2) 0.0247(12) Uani 1 1 d .
C24 C -0.3835(6) -0.7033(3) -0.3196(2) 0.0279(13) Uani 1 1 d .
H24 H -0.4406 -0.7280 -0.3407 0.033 Uiso 1 1 calc R
C25 C -0.2522(6) -0.7227(3) -0.3147(2) 0.0271(12) Uani 1 1 d .
C26 C -0.1736(6) -0.6828(3) -0.2847(2) 0.0302(13) Uani 1 1 d .
H26 H -0.0823 -0.6956 -0.2812 0.036 Uiso 1 1 calc R
C27 C -0.2152(5) -0.6258(3) -0.25898(19) 0.0258(12) Uani 1 1 d .
C28 C -0.5824(5) -0.6274(3) -0.3014(2) 0.0257(12) Uani 1 1 d .
C29 C -0.6035(5) -0.5609(3) -0.27360(19) 0.0285(12) Uani 1 1 d .
H29 H -0.6903 -0.5622 -0.2561 0.034 Uiso 1 1 calc R
H29A H -0.6056 -0.5226 -0.2967 0.034 Uiso 1 1 calc R
C30 C -0.6160(6) -0.6161(3) -0.3553(2) 0.0376(14) Uani 1 1 d .
H30 H -0.5590 -0.5801 -0.3684 0.056 Uiso 1 1 calc R
H30A H -0.7104 -0.6031 -0.3585 0.056 Uiso 1 1 calc R
H30B H -0.6001 -0.6579 -0.3735 0.056 Uiso 1 1 calc R
C31 C -0.6726(6) -0.6839(3) -0.2808(2) 0.0355(14) Uani 1 1 d .
H31 H -0.6514 -0.6910 -0.2464 0.053 Uiso 1 1 calc R
H31A H -0.6568 -0.7257 -0.2989 0.053 Uiso 1 1 calc R
H31B H -0.7669 -0.6707 -0.2840 0.053 Uiso 1 1 calc R
C32 C -0.1930(6) -0.7839(3) -0.3406(2) 0.0314(13) Uani 1 1 d .
C33 C -0.0779(7) -0.7594(4) -0.3737(3) 0.0526(19) Uani 1 1 d .
H33 H -0.1131 -0.7275 -0.3978 0.079 Uiso 1 1 calc R
H33A H -0.0379 -0.7982 -0.3904 0.079 Uiso 1 1 calc R
H33B H -0.0094 -0.7370 -0.3539 0.079 Uiso 1 1 calc R
C34 C -0.2953(7) -0.8204(3) -0.3725(2) 0.0423(16) Uani 1 1 d .
H34 H -0.3321 -0.7888 -0.3965 0.063 Uiso 1 1 calc R
H34A H -0.3680 -0.8379 -0.3521 0.063 Uiso 1 1 calc R
H34B H -0.2514 -0.8579 -0.3894 0.063 Uiso 1 1 calc R
C35 C -0.1371(7) -0.8332(3) -0.3032(2) 0.0437(16) Uani 1 1 d .
H35 H -0.0984 -0.8723 -0.3199 0.066 Uiso 1 1 calc R
H35A H -0.2095 -0.8483 -0.2817 0.066 Uiso 1 1 calc R
H35B H -0.0675 -0.8108 -0.2839 0.066 Uiso 1 1 calc R
C36 C -0.0979(5) -0.5863(3) -0.2346(2) 0.0293(13) Uani 1 1 d .
C37 C -0.0098(6) -0.5606(3) -0.2765(2) 0.0371(13) Uani 1 1 d .
H37 H -0.0633 -0.5317 -0.2979 0.056 Uiso 1 1 calc R
H37A H 0.0248 -0.5991 -0.2951 0.056 Uiso 1 1 calc R
H37B H 0.0654 -0.5346 -0.2632 0.056 Uiso 1 1 calc R
C38 C -0.0124(6) -0.6311(3) -0.20207(19) 0.0320(12) Uani 1 1 d .
H38 H 0.0165 -0.6710 -0.2203 0.048 Uiso 1 1 calc R
H38A H -0.0650 -0.6452 -0.1738 0.048 Uiso 1 1 calc R
H38B H 0.0666 -0.6058 -0.1911 0.048 Uiso 1 1 calc R
C39 C -0.1390(6) -0.5253(3) -0.2050(2) 0.0357(14) Uani 1 1 d .
H39 H -0.1942 -0.4953 -0.2250 0.053 Uiso 1 1 calc R
H39A H -0.0587 -0.5012 -0.1941 0.053 Uiso 1 1 calc R
H39B H -0.1908 -0.5401 -0.1766 0.053 Uiso 1 1 calc R
C40 C -0.5778(5) -0.5939(3) -0.00641(19) 0.0267(12) Uani 1 1 d .
C41 C -0.4824(6) -0.6353(3) 0.01831(18) 0.0278(11) Uani 1 1 d .
C42 C -0.4977(6) -0.6435(3) 0.06839(19) 0.0310(13) Uiso 1 1 d .
H42 H -0.4324 -0.6690 0.0855 0.037 Uiso 1 1 calc R
C43 C -0.6044(6) -0.6161(3) 0.0944(2) 0.0309(13) Uani 1 1 d .
C44 C -0.7071(6) -0.5857(3) 0.0678(2) 0.0335(14) Uani 1 1 d .
H44 H -0.7862 -0.5721 0.0844 0.040 Uiso 1 1 calc R
C45 C -0.6982(5) -0.5744(3) 0.0176(2) 0.0293(12) Uani 1 1 d .
C46 C -0.3708(6) -0.6771(3) -0.0067(2) 0.0339(14) Uani 1 1 d .
C47 C -0.2549(6) -0.6326(3) -0.0255(2) 0.0413(16) Uani 1 1 d .
H47 H -0.2906 -0.5983 -0.0477 0.062 Uiso 1 1 calc R
H47A H -0.1898 -0.6608 -0.0429 0.062 Uiso 1 1 calc R
H47B H -0.2107 -0.6104 0.0020 0.062 Uiso 1 1 calc R
C48 C -0.4347(6) -0.7185(3) -0.0477(2) 0.0322(14) Uani 1 1 d .
H48 H -0.4779 -0.6880 -0.0709 0.048 Uiso 1 1 calc R
H48A H -0.5018 -0.7492 -0.0340 0.048 Uiso 1 1 calc R
H48B H -0.3652 -0.7447 -0.0643 0.048 Uiso 1 1 calc R
C49 C -0.3068(7) -0.7286(3) 0.0272(2) 0.0468(17) Uani 1 1 d .
H49 H -0.3762 -0.7587 0.0401 0.070 Uiso 1 1 calc R
H49A H -0.2626 -0.7051 0.0542 0.070 Uiso 1 1 calc R
H49B H -0.2404 -0.7552 0.0092 0.070 Uiso 1 1 calc R
C50 C -0.6132(5) -0.6253(3) 0.1488(2) 0.0326(12) Uani 1 1 d .
C51 C -0.4731(7) -0.6171(3) 0.1722(2) 0.0380(13) Uani 1 1 d .
H51 H -0.4804 -0.6225 0.2075 0.057 Uiso 1 1 calc R
H51A H -0.4379 -0.5720 0.1648 0.057 Uiso 1 1 calc R
H51B H -0.4122 -0.6514 0.1591 0.057 Uiso 1 1 calc R
C52 C -0.6659(6) -0.6968(3) 0.1588(2) 0.0381(15) Uani 1 1 d .
H52 H -0.6731 -0.7038 0.1940 0.057 Uiso 1 1 calc R
H52A H -0.6038 -0.7300 0.1450 0.057 Uiso 1 1 calc R
H52B H -0.7544 -0.7022 0.1438 0.057 Uiso 1 1 calc R
C53 C -0.7085(6) -0.5741(3) 0.1715(2) 0.0332(13) Uani 1 1 d .
H53 H -0.7121 -0.5811 0.2067 0.050 Uiso 1 1 calc R
H53A H -0.7984 -0.5800 0.1577 0.050 Uiso 1 1 calc R
H53B H -0.6764 -0.5284 0.1646 0.050 Uiso 1 1 calc R
C54 C -0.8228(6) -0.5449(3) -0.0091(2) 0.0330(14) Uani 1 1 d .
C55 C -0.9487(5) -0.5539(4) 0.0232(2) 0.0510(18) Uani 1 1 d .
H55 H -0.9353 -0.5307 0.0542 0.077 Uiso 1 1 calc R
H55A H -0.9638 -0.6021 0.0291 0.077 Uiso 1 1 calc R
H55B H -1.0269 -0.5348 0.0066 0.077 Uiso 1 1 calc R
C56 C -0.8108(7) -0.4688(3) -0.0195(3) 0.0488(18) Uani 1 1 d .
H56 H -0.7928 -0.4447 0.0109 0.073 Uiso 1 1 calc R
H56A H -0.8948 -0.4524 -0.0337 0.073 Uiso 1 1 calc R
H56B H -0.7370 -0.4610 -0.0424 0.073 Uiso 1 1 calc R
C57 C -0.8497(5) -0.5828(3) -0.05728(18) 0.0417(16) Uani 1 1 d .
H57 H -0.9287 -0.5634 -0.0733 0.063 Uiso 1 1 calc R
H57A H -0.8659 -0.6306 -0.0504 0.063 Uiso 1 1 calc R
H57B H -0.7717 -0.5783 -0.0787 0.063 Uiso 1 1 calc R
C58 C 0.8972(5) 0.2099(3) 0.48354(18) 0.062(4) Uiso 0.50 1 d PR
C59 C 1.0133(5) 0.2578(3) 0.49324(18) 0.116(7) Uiso 0.50 1 d PR
C60 C 1.1343(5) 0.2347(3) 0.50758(18) 0.105(7) Uiso 0.50 1 d PR
C61 C 1.2409(5) 0.2906(3) 0.51939(18) 0.053(4) Uiso 0.50 1 d PR

loop_
_atom_site_aniso_label
_atom_site_aniso_U_11
_atom_site_aniso_U_22
_atom_site_aniso_U_33
_atom_site_aniso_U_23
_atom_site_aniso_U_13
_atom_site_aniso_U_12
Ru1 0.02354(19) 0.02106(19) 0.0254(2) 0.00045(19) 0.00098(18) -0.00124(18)
C1 0.028(3) 0.032(3) 0.026(3) 0.000(3) 0.004(3) 0.005(3)
O1 0.038(2) 0.031(2) 0.045(3) 0.001(2) -0.002(2) -0.0108(19)
C2 0.043(3) 0.023(3) 0.022(3) 0.004(2) 0.003(3) -0.013(3)
O2 0.041(3) 0.046(3) 0.043(3) 0.006(2) 0.012(2) 0.002(2)
P1 0.0284(7) 0.0264(8) 0.0260(7) 0.0000(5) 0.0004(6) -0.0026(6)
C3 0.023(3) 0.026(3) 0.025(3) 0.002(2) -0.001(2) 0.000(2)
P2 0.0250(7) 0.0205(7) 0.0261(7) 0.0006(5) -0.0007(6) 0.0005(6)
C4 0.029(3) 0.022(3) 0.025(3) 0.001(2) -0.001(2) -0.002(2)
Cl1 0.0286(7) 0.0279(7) 0.0336(7) -0.0015(6) 0.0006(6) -0.0002(6)
C5 0.019(3) 0.024(3) 0.030(3) 0.003(3) 0.001(2) 0.002(2)
C6 0.025(3) 0.029(3) 0.030(3) 0.008(2) -0.001(2) -0.001(2)
C7 0.033(3) 0.029(3) 0.033(3) 0.003(3) -0.006(2) -0.005(3)
C8 0.033(3) 0.023(3) 0.026(3) -0.006(2) -0.002(2) -0.004(2)
C9 0.025(3) 0.024(3) 0.024(3) 0.000(2) -0.002(2) -0.001(2)
C10 0.023(2) 0.023(3) 0.033(3) 0.005(2) -0.004(2) -0.003(2)
C11 0.031(3) 0.030(3) 0.031(3) 0.000(2) -0.002(2) -0.004(3)
C12 0.035(3) 0.040(3) 0.030(3) 0.001(3) 0.001(3) -0.004(2)
C15 0.029(3) 0.029(3) 0.033(3) 0.002(2) 0.003(3) -0.005(3)
C16 0.040(4) 0.024(3) 0.030(3) -0.001(2) -0.001(3) 0.000(3)
C17 0.040(4) 0.032(3) 0.037(3) 0.000(3) -0.002(3) 0.005(3)
C18 0.039(3) 0.030(3) 0.043(3) -0.001(3) -0.014(3) 0.003(3)
C19 0.057(4) 0.034(4) 0.034(3) -0.005(3) -0.013(3) 0.002(3)
C20 0.062(4) 0.037(3) 0.029(3) -0.007(3) -0.001(3) 0.002(3)
C21 0.044(3) 0.034(3) 0.035(3) -0.001(2) 0.004(3) -0.004(3)
C22 0.026(3) 0.018(3) 0.028(3) 0.002(2) 0.007(2) 0.003(2)
C23 0.025(3) 0.021(3) 0.028(3) 0.004(2) -0.003(2) -0.002(2)
C24 0.025(3) 0.029(3) 0.030(3) -0.002(2) 0.001(2) -0.004(2)
C25 0.025(3) 0.029(3) 0.027(3) 0.001(2) 0.006(2) 0.002(2)
C26 0.027(3) 0.030(3) 0.033(3) 0.006(3) 0.002(2) 0.000(2)
C27 0.028(3) 0.025(3) 0.025(3) 0.001(2) 0.002(2) -0.001(2)
C28 0.026(3) 0.025(3) 0.026(3) 0.003(2) 0.000(2) 0.005(2)
C29 0.026(3) 0.029(3) 0.030(3) 0.000(3) -0.002(2) -0.001(3)
C30 0.038(3) 0.040(3) 0.035(3) -0.007(3) -0.003(3) 0.009(3)
C31 0.030(3) 0.030(3) 0.046(4) -0.010(3) -0.002(3) 0.000(3)
C32 0.036(3) 0.025(3) 0.033(3) -0.004(2) 0.000(3) 0.006(2)
C33 0.050(4) 0.047(4) 0.061(4) -0.010(3) 0.022(4) 0.000(3)
C34 0.050(4) 0.033(4) 0.044(4) -0.009(3) 0.002(3) 0.007(3)
C35 0.057(4) 0.033(4) 0.041(4) -0.010(3) -0.007(3) 0.008(3)
C36 0.029(3) 0.026(3) 0.033(3) 0.004(2) 0.002(2) -0.004(2)
C37 0.029(3) 0.039(3) 0.043(3) 0.007(3) 0.003(3) 0.003(3)
C38 0.028(3) 0.032(3) 0.036(3) 0.001(2) -0.004(3) 0.001(3)
C39 0.027(3) 0.032(3) 0.048(4) -0.005(3) -0.004(3) -0.002(3)
C40 0.026(3) 0.027(3) 0.027(3) 0.002(2) -0.001(2) -0.002(2)
C41 0.027(3) 0.030(3) 0.026(3) -0.001(2) -0.001(2) -0.002(3)
C43 0.033(3) 0.028(3) 0.032(3) 0.005(2) -0.001(3) -0.001(3)
C44 0.030(3) 0.034(4) 0.036(3) -0.001(3) 0.003(3) 0.000(2)
C45 0.027(3) 0.021(3) 0.039(3) 0.000(3) 0.005(2) 0.000(2)
C46 0.032(3) 0.038(4) 0.032(3) -0.004(3) 0.000(3) 0.005(3)
C47 0.026(3) 0.039(4) 0.058(4) -0.014(3) 0.001(3) -0.001(3)
C48 0.038(3) 0.026(3) 0.032(3) -0.001(2) 0.006(3) -0.002(2)
C49 0.050(4) 0.046(4) 0.044(4) -0.005(3) -0.006(3) 0.025(3)
C50 0.036(3) 0.032(3) 0.030(3) 0.000(3) -0.002(3) -0.001(2)
C51 0.038(3) 0.044(3) 0.031(3) -0.003(3) 0.003(3) -0.004(3)
C52 0.047(4) 0.036(3) 0.032(3) 0.007(3) -0.002(3) -0.003(3)
C53 0.037(3) 0.033(3) 0.030(3) 0.006(3) 0.002(2) -0.007(3)
C54 0.026(3) 0.038(4) 0.035(3) 0.000(3) 0.004(2) 0.003(2)
C55 0.024(3) 0.084(5) 0.046(4) 0.011(4) 0.004(3) 0.014(3)
C56 0.037(4) 0.036(4) 0.073(5) 0.006(3) -0.012(4) 0.007(3)
C57 0.032(3) 0.051(4) 0.042(4) -0.003(3) -0.009(3) -0.003(3)

loop_
_atom_type_symbol
_atom_type_description
_atom_type_scat_dispersion_real
_atom_type_scat_dispersion_imag
_atom_type_scat_source
C C 0.0033 0.0016 'International Tables Vol C Tables 4.2.6.8 and 6.1.1.4'
H H 0.0000 0.0000 'International Tables Vol C Tables 4.2.6.8 and 6.1.1.4'
Cl Cl 0.1484 0.1585 'International Tables Vol C Tables 4.2.6.8 and 6.1.1.4'
N N 0.0061 0.0033 'International Tables Vol C Tables 4.2.6.8 and 6.1.1.4'
O O 0.0106 0.0060 'International Tables Vol C Tables 4.2.6.8 and 6.1.1.4'
P P 0.1023 0.0942 'International Tables Vol C Tables 4.2.6.8 and 6.1.1.4'
Ru Ru -1.2594 0.8363 'International Tables Vol C Tables 4.2.6.8 and 6.1.1.4'

loop_
_geom_angle_atom_site_label_1
_geom_angle_atom_site_label_2
_geom_angle_atom_site_label_3
_geom_angle
_geom_angle_site_symmetry_1
_geom_angle_site_symmetry_3
C2 Ru1 C1 90.5(2) . .
C2 Ru1 N1 98.39(19) . .
C1 Ru1 N1 170.8(2) . .
C2 Ru1 P2 88.77(17) . .
C1 Ru1 P2 100.68(18) . .
N1 Ru1 P2 81.81(12) . .
C2 Ru1 P1 92.79(18) . .
C1 Ru1 P1 98.05(17) . .
N1 Ru1 P1 79.42(12) . .
P2 Ru1 P1 161.19(5) . .
C2 Ru1 Cl1 173.35(18) . .
C1 Ru1 Cl1 86.10(16) . .
N1 Ru1 Cl1 85.27(12) . .
P2 Ru1 Cl1 86.26(5) . .
P1 Ru1 Cl1 93.35(5) . .
O1 C1 Ru1 174.5(5) . .
O2 C2 Ru1 174.6(5) . .
C3 P1 C40 109.5(2) . .
C3 P1 Ru1 104.76(18) . .
C40 P1 Ru1 144.20(19) . .
C9 C3 C16 119.5(5) . .
C9 C3 P1 114.8(4) . .
C16 C3 P1 125.7(4) . .
C4 P2 C29 109.0(3) . .
C4 P2 C22 119.2(3) . .
C29 P2 C22 93.3(2) . .
C4 P2 Ru1 99.75(19) . .
C29 P2 Ru1 116.01(18) . .
C22 P2 Ru1 120.15(17) . .
C5 C4 C10 123.2(5) . .
C5 C4 P2 116.3(4) . .
C10 C4 P2 120.5(4) . .
C5 N1 C9 120.0(4) . .
C5 N1 Ru1 117.9(3) . .
C9 N1 Ru1 121.6(3) . .
N1 C5 C4 121.0(5) . .
N1 C5 C6 118.0(5) . .
C4 C5 C6 120.7(5) . .
C7 C6 C5 120.6(5) . .
C7 C6 H6 119.7 . .
C5 C6 H6 119.7 . .
C6 C7 C8 120.1(5) . .
C6 C7 H7 119.9 . .
C8 C7 H7 119.9 . .
C9 C8 C7 119.3(5) . .
C9 C8 H8 120.4 . .
C7 C8 H8 120.4 . .
C8 C9 N1 121.5(5) . .
C8 C9 C3 120.0(5) . .
N1 C9 C3 118.4(4) . .
C11 C10 C15 117.2(5) . .
C11 C10 C4 122.0(5) . .
C15 C10 C4 120.6(5) . .
C12 C11 C10 121.4(5) . .
C12 C11 H11 119.3 . .
C10 C11 H11 119.3 . .
C11 C12 C13 120.1(6) . .
C11 C12 H12 119.9 . .
C13 C12 H12 119.9 . .
C14 C13 C12 119.4(5) . .
C14 C13 H13 120.3 . .
C12 C13 H13 120.3 . .
C13 C14 C15 121.3(5) . .
C13 C14 H14 119.4 . .
C15 C14 H14 119.4 . .
C14 C15 C10 120.6(5) . .
C14 C15 H15 119.7 . .
C10 C15 H15 119.7 . .
C21 C16 C17 118.2(6) . .
C21 C16 C3 122.4(5) . .
C17 C16 C3 119.4(5) . .
C18 C17 C16 119.7(6) . .
C18 C17 H17 120.1 . .
C16 C17 H17 120.1 . .
C19 C18 C17 121.1(6) . .
C19 C18 H18 119.5 . .
C17 C18 H18 119.5 . .
C20 C19 C18 119.8(6) . .
C20 C19 H19 120.1 . .
C18 C19 H19 120.1 . .
C19 C20 C21 120.0(6) . .
C19 C20 H20 120.0 . .
C21 C20 H20 120.0 . .
C16 C21 C20 121.2(6) . .
C16 C21 H21 119.4 . .
C20 C21 H21 119.4 . .
C23 C22 C27 118.1(5) . .
C23 C22 P2 107.6(4) . .
C27 C22 P2 134.0(4) . .
C24 C23 C22 121.8(5) . .
C24 C23 C28 120.0(5) . .
C22 C23 C28 118.2(5) . .
C25 C24 C23 121.6(5) . .
C25 C24 H24 119.2 . .
C23 C24 H24 119.2 . .
C24 C25 C26 115.9(5) . .
C24 C25 C32 123.2(5) . .
C26 C25 C32 120.9(5) . .
C25 C26 C27 126.6(5) . .
C25 C26 H26 116.7 . .
C27 C26 H26 116.7 . .
C26 C27 C22 115.8(5) . .
C26 C27 C36 113.7(5) . .
C22 C27 C36 130.2(5) . .
C30 C28 C29 109.0(4) . .
C30 C28 C23 111.7(5) . .
C29 C28 C23 107.3(4) . .
C30 C28 C31 109.4(5) . .
C29 C28 C31 111.0(5) . .
C23 C28 C31 108.4(4) . .
C28 C29 P2 109.2(4) . .
C28 C29 H29 109.8 . .
P2 C29 H29 109.8 . .
C28 C29 H29A 109.8 . .
P2 C29 H29A 109.8 . .
H29 C29 H29A 108.3 . .
C28 C30 H30 109.5 . .
C28 C30 H30A 109.5 . .
H30 C30 H30A 109.5 . .
C28 C30 H30B 109.5 . .
H30 C30 H30B 109.5 . .
H30A C30 H30B 109.5 . .
C28 C31 H31 109.5 . .
C28 C31 H31A 109.5 . .
H31 C31 H31A 109.5 . .
C28 C31 H31B 109.5 . .
H31 C31 H31B 109.5 . .
H31A C31 H31B 109.5 . .
C25 C32 C35 109.5(5) . .
C25 C32 C34 112.7(5) . .
C35 C32 C34 109.1(5) . .
C25 C32 C33 108.3(5) . .
C35 C32 C33 109.1(5) . .
C34 C32 C33 107.9(5) . .
C32 C33 H33 109.5 . .
C32 C33 H33A 109.5 . .
H33 C33 H33A 109.5 . .
C32 C33 H33B 109.5 . .
H33 C33 H33B 109.5 . .
H33A C33 H33B 109.5 . .
C32 C34 H34 109.5 . .
C32 C34 H34A 109.5 . .
H34 C34 H34A 109.5 . .
C32 C34 H34B 109.5 . .
H34 C34 H34B 109.5 . .
H34A C34 H34B 109.5 . .
C32 C35 H35 109.5 . .
C32 C35 H35A 109.5 . .
H35 C35 H35A 109.5 . .
C32 C35 H35B 109.5 . .
H35 C35 H35B 109.5 . .
H35A C35 H35B 109.5 . .
C39 C36 C38 107.4(5) . .
C39 C36 C37 107.1(5) . .
C38 C36 C37 108.3(5) . .
C39 C36 C27 115.4(5) . .
C38 C36 C27 112.4(4) . .
C37 C36 C27 105.9(4) . .
C36 C37 H37 109.5 . .
C36 C37 H37A 109.5 . .
H37 C37 H37A 109.5 . .
C36 C37 H37B 109.5 . .
H37 C37 H37B 109.5 . .
H37A C37 H37B 109.5 . .
C36 C38 H38 109.5 . .
C36 C38 H38A 109.5 . .
H38 C38 H38A 109.5 . .
C36 C38 H38B 109.5 . .
H38 C38 H38B 109.5 . .
H38A C38 H38B 109.5 . .
C36 C39 H39 109.5 . .
C36 C39 H39A 109.5 . .
H39 C39 H39A 109.5 . .
C36 C39 H39B 109.5 . .
H39 C39 H39B 109.5 . .
H39A C39 H39B 109.5 . .
C45 C40 C41 119.8(5) . .
C45 C40 P1 118.5(4) . .
C41 C40 P1 120.6(4) . .
C42 C41 C40 117.6(5) . .
C42 C41 C46 117.1(5) . .
C40 C41 C46 125.0(5) . .
C43 C42 C41 123.0(5) . .
C43 C42 H42 118.5 . .
C41 C42 H42 118.5 . .
C42 C43 C44 117.4(5) . .
C42 C43 C50 120.4(5) . .
C44 C43 C50 121.9(5) . .
C43 C44 C45 122.6(5) . .
C43 C44 H44 118.7 . .
C45 C44 H44 118.7 . .
C44 C45 C40 117.8(5) . .
C44 C45 C54 118.3(5) . .
C40 C45 C54 123.9(5) . .
C49 C46 C48 105.5(5) . .
C49 C46 C47 106.0(5) . .
C48 C46 C47 111.8(5) . .
C49 C46 C41 112.8(5) . .
C48 C46 C41 108.3(5) . .
C47 C46 C41 112.4(5) . .
C46 C47 H47 109.5 . .
C46 C47 H47A 109.5 . .
H47 C47 H47A 109.5 . .
C46 C47 H47B 109.5 . .
H47 C47 H47B 109.5 . .
H47A C47 H47B 109.5 . .
C46 C48 H48 109.5 . .
C46 C48 H48A 109.5 . .
H48 C48 H48A 109.5 . .
C46 C48 H48B 109.5 . .
H48 C48 H48B 109.5 . .
H48A C48 H48B 109.5 . .
C46 C49 H49 109.5 . .
C46 C49 H49A 109.5 . .
H49 C49 H49A 109.5 . .
C46 C49 H49B 109.5 . .
H49 C49 H49B 109.5 . .
H49A C49 H49B 109.5 . .
C43 C50 C53 111.2(5) . .
C43 C50 C52 108.1(5) . .
C53 C50 C52 109.1(5) . .
C43 C50 C51 110.3(5) . .
C53 C50 C51 108.8(5) . .
C52 C50 C51 109.4(5) . .
C50 C51 H51 109.5 . .
C50 C51 H51A 109.5 . .
H51 C51 H51A 109.5 . .
C50 C51 H51B 109.5 . .
H51 C51 H51B 109.5 . .
H51A C51 H51B 109.5 . .
C50 C52 H52 109.5 . .
C50 C52 H52A 109.5 . .
H52 C52 H52A 109.5 . .
C50 C52 H52B 109.5 . .
H52 C52 H52B 109.5 . .
H52A C52 H52B 109.5 . .
C50 C53 H53 109.5 . .
C50 C53 H53A 109.5 . .
H53 C53 H53A 109.5 . .
C50 C53 H53B 109.5 . .
H53 C53 H53B 109.5 . .
H53A C53 H53B 109.5 . .
C56 C54 C55 106.5(5) . .
C56 C54 C57 109.2(5) . .
C55 C54 C57 107.1(5) . .
C56 C54 C45 113.2(5) . .
C55 C54 C45 109.5(5) . .
C57 C54 C45 111.1(4) . .
C54 C55 H55 109.5 . .
C54 C55 H55A 109.5 . .
H55 C55 H55A 109.5 . .
C54 C55 H55B 109.5 . .
H55 C55 H55B 109.5 . .
H55A C55 H55B 109.5 . .
C54 C56 H56 109.5 . .
C54 C56 H56A 109.5 . .
H56 C56 H56A 109.5 . .
C54 C56 H56B 109.5 . .
H56 C56 H56B 109.5 . .
H56A C56 H56B 109.5 . .
C54 C57 H57 109.5 . .
C54 C57 H57A 109.5 . .
H57 C57 H57A 109.5 . .
C54 C57 H57B 109.5 . .
H57 C57 H57B 109.5 . .
H57A C57 H57B 109.5 . .
C59 C58 C61 140.7(4) . 3_456
C60 C59 C58 121.5 . .
C59 C60 C61 115.4 . .
C58 C61 C60 131.4(4) 3_556 .

loop_
_geom_bond_atom_site_label_1
_geom_bond_atom_site_label_2
_geom_bond_distance
_geom_bond_site_symmetry_2
Ru1 C2 1.901(6) .
Ru1 C1 1.912(6) .
Ru1 N1 2.114(4) .
Ru1 P2 2.3496(14) .
Ru1 P1 2.3570(14) .
Ru1 Cl1 2.4390(14) .
C1 O1 1.132(6) .
C2 O2 1.085(7) .
P1 C3 1.693(5) .
P1 C40 1.819(5) .
C3 C9 1.470(7) .
C3 C16 1.490(8) .
P2 C4 1.762(5) .
P2 C29 1.819(5) .
P2 C22 1.860(5) .
C4 C5 1.400(7) .
C4 C10 1.476(7) .
N1 C5 1.381(6) .
N1 C9 1.386(6) .
C5 C6 1.439(8) .
C6 C7 1.374(8) .
C6 H6 0.9500 .
C7 C8 1.388(8) .
C7 H7 0.9500 .
C8 C9 1.387(7) .
C8 H8 0.9500 .
C10 C11 1.398(8) .
C10 C15 1.412(7) .
C11 C12 1.388(8) .
C11 H11 0.9500 .
C12 C13 1.389(8) .
C12 H12 0.9500 .
C13 C14 1.368(8) .
C13 H13 0.9500 .
C14 C15 1.384(7) .
C14 H14 0.9500 .
C15 H15 0.9500 .
C16 C21 1.387(8) .
C16 C17 1.402(9) .
C17 C18 1.388(8) .
C17 H17 0.9500 .
C18 C19 1.372(9) .
C18 H18 0.9500 .
C19 C20 1.368(9) .
C19 H19 0.9500 .
C20 C21 1.390(8) .
C20 H20 0.9500 .
C21 H21 0.9500 .
C22 C23 1.407(7) .
C22 C27 1.435(7) .
C23 C24 1.391(8) .
C23 C28 1.540(7) .
C24 C25 1.371(8) .
C24 H24 0.9500 .
C25 C26 1.387(8) .
C25 C32 1.525(7) .
C26 C27 1.395(8) .
C26 H26 0.9500 .
C27 C36 1.558(8) .
C28 C30 1.537(8) .
C28 C29 1.538(8) .
C28 C31 1.544(8) .
C29 H29 0.9900 .
C29 H29A 0.9900 .
C30 H30 0.9800 .
C30 H30A 0.9800 .
C30 H30B 0.9800 .
C31 H31 0.9800 .
C31 H31A 0.9800 .
C31 H31B 0.9800 .
C32 C35 1.526(8) .
C32 C34 1.528(8) .
C32 C33 1.542(8) .
C33 H33 0.9800 .
C33 H33A 0.9800 .
C33 H33B 0.9800 .
C34 H34 0.9800 .
C34 H34A 0.9800 .
C34 H34B 0.9800 .
C35 H35 0.9800 .
C35 H35A 0.9800 .
C35 H35B 0.9800 .
C36 C39 1.515(8) .
C36 C38 1.522(7) .
C36 C37 1.536(7) .
C37 H37 0.9800 .
C37 H37A 0.9800 .
C37 H37B 0.9800 .
C38 H38 0.9800 .
C38 H38A 0.9800 .
C38 H38B 0.9800 .
C39 H39 0.9800 .
C39 H39A 0.9800 .
C39 H39B 0.9800 .
C40 C45 1.424(7) .
C40 C41 1.428(7) .
C41 C42 1.395(7) .
C41 C46 1.549(8) .
C42 C43 1.392(8) .
C42 H42 0.9500 .
C43 C44 1.395(8) .
C43 C50 1.510(8) .
C44 C45 1.401(8) .
C44 H44 0.9500 .
C45 C54 1.556(8) .
C46 C49 1.523(8) .
C46 C48 1.532(8) .
C46 C47 1.543(8) .
C47 H47 0.9800 .
C47 H47A 0.9800 .
C47 H47B 0.9800 .
C48 H48 0.9800 .
C48 H48A 0.9800 .
C48 H48B 0.9800 .
C49 H49 0.9800 .
C49 H49A 0.9800 .
C49 H49B 0.9800 .
C50 C53 1.524(8) .
C50 C52 1.535(8) .
C50 C51 1.548(8) .
C51 H51 0.9800 .
C51 H51A 0.9800 .
C51 H51B 0.9800 .
C52 H52 0.9800 .
C52 H52A 0.9800 .
C52 H52B 0.9800 .
C53 H53 0.9800 .
C53 H53A 0.9800 .
C53 H53B 0.9800 .
C54 C56 1.538(8) .
C54 C55 1.548(8) .
C54 C57 1.548(8) .
C55 H55 0.9800 .
C55 H55A 0.9800 .
C55 H55B 0.9800 .
C56 H56 0.9800 .
C56 H56A 0.9800 .
C56 H56B 0.9800 .
C57 H57 0.9800 .
C57 H57A 0.9800 .
C57 H57B 0.9800 .
C58 C59 1.5200 .
C58 C61 1.5612 3_456
C59 C60 1.3494 .
C60 C61 1.5677 .
C61 C58 1.5611 3_556

loop_
_geom_torsion_atom_site_label_1
_geom_torsion_atom_site_label_2
_geom_torsion_atom_site_label_3
_geom_torsion_atom_site_label_4
_geom_torsion
_geom_torsion_site_symmetry_1
_geom_torsion_site_symmetry_4
C2 Ru1 C1 O1 124(5) . .
N1 Ru1 C1 O1 -42(6) . .
P2 Ru1 C1 O1 -147(5) . .
P1 Ru1 C1 O1 31(5) . .
Cl1 Ru1 C1 O1 -62(5) . .
C1 Ru1 C2 O2 33(6) . .
N1 Ru1 C2 O2 -149(6) . .
P2 Ru1 C2 O2 -68(6) . .
P1 Ru1 C2 O2 131(6) . .
Cl1 Ru1 C2 O2 -26(7) . .
C2 Ru1 P1 C3 90.4(2) . .
C1 Ru1 P1 C3 -178.7(2) . .
N1 Ru1 P1 C3 -7.6(2) . .
P2 Ru1 P1 C3 -4.0(3) . .
Cl1 Ru1 P1 C3 -92.18(19) . .
C2 Ru1 P1 C40 -72.2(4) . .
C1 Ru1 P1 C40 18.7(4) . .
N1 Ru1 P1 C40 -170.2(3) . .
P2 Ru1 P1 C40 -166.6(3) . .
Cl1 Ru1 P1 C40 105.2(3) . .
C40 P1 C3 C9 -179.9(4) . .
Ru1 P1 C3 C9 10.8(4) . .
C40 P1 C3 C16 2.0(6) . .
Ru1 P1 C3 C16 -167.3(4) . .
C2 Ru1 P2 C4 -113.0(2) . .
C1 Ru1 P2 C4 156.7(2) . .
N1 Ru1 P2 C4 -14.3(2) . .
P1 Ru1 P2 C4 -18.0(3) . .
Cl1 Ru1 P2 C4 71.43(19) . .
C2 Ru1 P2 C29 130.1(3) . .
C1 Ru1 P2 C29 39.9(3) . .
N1 Ru1 P2 C29 -131.2(2) . .
P1 Ru1 P2 C29 -134.8(3) . .
Cl1 Ru1 P2 C29 -45.5(2) . .
C2 Ru1 P2 C22 19.2(3) . .
C1 Ru1 P2 C22 -71.0(3) . .
N1 Ru1 P2 C22 117.9(2) . .
P1 Ru1 P2 C22 114.3(2) . .
Cl1 Ru1 P2 C22 -156.3(2) . .
C29 P2 C4 C5 138.9(4) . .
C22 P2 C4 C5 -115.9(4) . .
Ru1 P2 C4 C5 16.9(4) . .
C29 P2 C4 C10 -40.1(5) . .
C22 P2 C4 C10 65.1(5) . .
Ru1 P2 C4 C10 -162.1(4) . .
C2 Ru1 N1 C5 100.7(4) . .
C1 Ru1 N1 C5 -93.3(14) . .
P2 Ru1 N1 C5 13.2(3) . .
P1 Ru1 N1 C5 -168.0(4) . .
Cl1 Ru1 N1 C5 -73.7(3) . .
C2 Ru1 N1 C9 -86.7(4) . .
C1 Ru1 N1 C9 79.3(14) . .
P2 Ru1 N1 C9 -174.3(4) . .
P1 Ru1 N1 C9 4.6(4) . .
Cl1 Ru1 N1 C9 98.9(4) . .
C9 N1 C5 C4 -178.6(5) . .
Ru1 N1 C5 C4 -5.9(6) . .
C9 N1 C5 C6 7.3(7) . .
Ru1 N1 C5 C6 -180.0(4) . .
C10 C4 C5 N1 169.7(5) . .
P2 C4 C5 N1 -9.3(7) . .
C10 C4 C5 C6 -16.4(8) . .
P2 C4 C5 C6 164.6(4) . .
N1 C5 C6 C7 -5.8(8) . .
C4 C5 C6 C7 -179.9(5) . .
C5 C6 C7 C8 0.2(9) . .
C6 C7 C8 C9 3.8(8) . .
C7 C8 C9 N1 -2.3(8) . .
C7 C8 C9 C3 -179.1(5) . .
C5 N1 C9 C8 -3.4(7) . .
Ru1 N1 C9 C8 -175.9(4) . .
C5 N1 C9 C3 173.4(4) . .
Ru1 N1 C9 C3 1.0(6) . .
C16 C3 C9 C8 -13.5(8) . .
P1 C3 C9 C8 168.3(4) . .
C16 C3 C9 N1 169.6(5) . .
P1 C3 C9 N1 -8.6(6) . .
C5 C4 C10 C11 141.5(6) . .
P2 C4 C10 C11 -39.6(7) . .
C5 C4 C10 C15 -43.4(8) . .
P2 C4 C10 C15 135.5(5) . .
C15 C10 C11 C12 1.3(8) . .
C4 C10 C11 C12 176.5(5) . .
C10 C11 C12 C13 0.3(9) . .
C11 C12 C13 C14 -1.0(8) . .
C12 C13 C14 C15 0.1(9) . .
C13 C14 C15 C10 1.6(9) . .
C11 C10 C15 C14 -2.2(8) . .
C4 C10 C15 C14 -177.6(5) . .
C9 C3 C16 C21 127.5(6) . .
P1 C3 C16 C21 -54.5(8) . .
C9 C3 C16 C17 -54.9(7) . .
P1 C3 C16 C17 123.1(5) . .
C21 C16 C17 C18 -0.9(9) . .
C3 C16 C17 C18 -178.6(5) . .
C16 C17 C18 C19 1.1(9) . .
C17 C18 C19 C20 -1.6(10) . .
C18 C19 C20 C21 1.8(10) . .
C17 C16 C21 C20 1.2(9) . .
C3 C16 C21 C20 178.8(5) . .
C19 C20 C21 C16 -1.7(10) . .
C4 P2 C22 C23 -130.9(4) . .
C29 P2 C22 C23 -16.9(4) . .
Ru1 P2 C22 C23 105.8(3) . .
C4 P2 C22 C27 55.6(6) . .
C29 P2 C22 C27 169.6(5) . .
Ru1 P2 C22 C27 -67.7(6) . .
C27 C22 C23 C24 2.6(8) . .
P2 C22 C23 C24 -172.1(4) . .
C27 C22 C23 C28 -175.8(5) . .
P2 C22 C23 C28 9.5(6) . .
C22 C23 C24 C25 0.7(8) . .
C28 C23 C24 C25 179.1(5) . .
C23 C24 C25 C26 -2.3(8) . .
C23 C24 C25 C32 178.3(5) . .
C24 C25 C26 C27 0.5(9) . .
C32 C25 C26 C27 180.0(5) . .
C25 C26 C27 C22 2.7(8) . .
C25 C26 C27 C36 -171.5(5) . .
C23 C22 C27 C26 -4.1(7) . .
P2 C22 C27 C26 168.9(4) . .
C23 C22 C27 C36 168.9(5) . .
P2 C22 C27 C36 -18.1(9) . .
C24 C23 C28 C30 -54.1(6) . .
C22 C23 C28 C30 124.3(5) . .
C24 C23 C28 C29 -173.6(5) . .
C22 C23 C28 C29 4.9(6) . .
C24 C23 C28 C31 66.5(7) . .
C22 C23 C28 C31 -115.1(5) . .
C30 C28 C29 P2 -138.4(4) . .
C23 C28 C29 P2 -17.3(5) . .
C31 C28 C29 P2 101.0(5) . .
C4 P2 C29 C28 142.4(4) . .
C22 P2 C29 C28 19.9(4) . .
Ru1 P2 C29 C28 -106.0(3) . .
C24 C25 C32 C35 -121.5(6) . .
C26 C25 C32 C35 59.1(7) . .
C24 C25 C32 C34 0.2(8) . .
C26 C25 C32 C34 -179.2(5) . .
C24 C25 C32 C33 119.6(6) . .
C26 C25 C32 C33 -59.8(7) . .
C26 C27 C36 C39 -178.0(5) . .
C22 C27 C36 C39 8.8(8) . .
C26 C27 C36 C38 -54.4(6) . .
C22 C27 C36 C38 132.5(6) . .
C26 C27 C36 C37 63.7(6) . .
C22 C27 C36 C37 -109.5(6) . .
C3 P1 C40 C45 90.5(5) . .
Ru1 P1 C40 C45 -107.4(5) . .
C3 P1 C40 C41 -77.9(5) . .
Ru1 P1 C40 C41 84.2(5) . .
C45 C40 C41 C42 -13.0(8) . .
P1 C40 C41 C42 155.3(4) . .
C45 C40 C41 C46 161.1(5) . .
P1 C40 C41 C46 -30.7(7) . .
C40 C41 C42 C43 3.2(8) . .
C46 C41 C42 C43 -171.4(5) . .
C41 C42 C43 C44 7.3(8) . .
C41 C42 C43 C50 -178.4(5) . .
C42 C43 C44 C45 -8.4(8) . .
C50 C43 C44 C45 177.4(5) . .
C43 C44 C45 C40 -1.2(8) . .
C43 C44 C45 C54 175.6(5) . .
C41 C40 C45 C44 12.0(8) . .
P1 C40 C45 C44 -156.5(4) . .
C41 C40 C45 C54 -164.6(5) . .
P1 C40 C45 C54 26.9(7) . .
C42 C41 C46 C49 7.8(7) . .
C40 C41 C46 C49 -166.2(5) . .
C42 C41 C46 C48 124.2(5) . .
C40 C41 C46 C48 -49.9(7) . .
C42 C41 C46 C47 -111.9(6) . .
C40 C41 C46 C47 74.1(7) . .
C42 C43 C50 C53 161.8(5) . .
C44 C43 C50 C53 -24.2(7) . .
C42 C43 C50 C52 -78.5(6) . .
C44 C43 C50 C52 95.5(6) . .
C42 C43 C50 C51 41.0(7) . .
C44 C43 C50 C51 -145.0(5) . .
C44 C45 C54 C56 101.3(6) . .
C40 C45 C54 C56 -82.1(7) . .
C44 C45 C54 C55 -17.3(7) . .
C40 C45 C54 C55 159.2(6) . .
C44 C45 C54 C57 -135.4(5) . .
C40 C45 C54 C57 41.1(7) . .
C61 C58 C59 C60 158.4(6) 3_456 .
C58 C59 C60 C61 -176.2 . .
C59 C60 C61 C58 -151.8(5) . 3_556
